data_7054771
loop_
_publ_author_name
'Wang, Zhi Nan'
'Wang, Xuan'
'Wei, Si-Yue'
'Wang, Jixiao'
'Bai, Feng Ying'
'Xing, Yong Heng'
'Sun, Lixian'

_publ_section_title
;
 Triazine -polycarboxylate acids complexes: synthesis, structure and
 photocatalytic activity
;
_journal_name_full 'New J. Chem.'
_journal_paper_doi 10.1039/C5NJ00173K
_journal_year 2015
_chemical_formula_sum 'C55 H68 N16 O15 Zn2'
_chemical_formula_weight 1323.99
_chemical_name_systematic 'complex 1'
_space_group_IT_number 14
_symmetry_cell_setting monoclinic
_symmetry_space_group_name_Hall '-P 2ybc'
_symmetry_space_group_name_H-M 'P 1 21/c 1'
_atom_sites_solution_hydrogens geom
_atom_sites_solution_primary direct
_atom_sites_solution_secondary difmap
_audit_creation_method SHELXL-97
_audit_update_record
;
2015-03-09 deposited with the CCDC.
2015-03-26 downloaded from the CCDC.
;
_cell_angle_alpha 90.00
_cell_angle_beta 126.685(2)
_cell_angle_gamma 90.00
_cell_formula_units_Z 2
_cell_length_a 13.3096(7)
_cell_length_b 14.3661(7)
_cell_length_c 20.6457(8)
_cell_measurement_reflns_used 5520
_cell_measurement_temperature 296(2)
_cell_measurement_theta_max 26.95
_cell_measurement_theta_min 2.38
_cell_volume 3165.7(3)
_computing_cell_refinement 'Bruker SMART'
_computing_data_collection 'Bruker SMART'
_computing_data_reduction 'Bruker SAINT'
_computing_molecular_graphics 'Bruker SHELXTL'
_computing_publication_material 'Bruker SHELXTL'
_computing_structure_refinement 'SHELXL-97 (Sheldrick, 1997)'
_computing_structure_solution 'SHELXS-97 (Sheldrick, 1990)'
_diffrn_ambient_temperature 296(2)
_diffrn_measured_fraction_theta_full 0.973
_diffrn_measured_fraction_theta_max 0.973
_diffrn_measurement_device_type 'CCD area detector'
_diffrn_measurement_method 'phi and omega scans'
_diffrn_radiation_monochromator graphite
_diffrn_radiation_source 'fine-focus sealed tube'
_diffrn_radiation_type MoK\a
_diffrn_radiation_wavelength 0.71073
_diffrn_reflns_av_R_equivalents 0.0237
_diffrn_reflns_av_sigmaI/netI 0.0330
_diffrn_reflns_limit_h_max 17
_diffrn_reflns_limit_h_min -16
_diffrn_reflns_limit_k_max 17
_diffrn_reflns_limit_k_min -19
_diffrn_reflns_limit_l_max 17
_diffrn_reflns_limit_l_min -27
_diffrn_reflns_number 19427
_diffrn_reflns_theta_full 28.35
_diffrn_reflns_theta_max 28.35
_diffrn_reflns_theta_min 1.88
_diffrn_standards_decay_% 0
_diffrn_standards_interval_count 0
_diffrn_standards_interval_time 0
_diffrn_standards_number 0
_exptl_absorpt_coefficient_mu 0.834
_exptl_absorpt_correction_T_max 0.9213
_exptl_absorpt_correction_T_min 0.8378
_exptl_absorpt_correction_type multi-scan
_exptl_absorpt_process_details sadabs
_exptl_crystal_colour colorless
_exptl_crystal_density_diffrn 1.389
_exptl_crystal_density_method 'not measured'
_exptl_crystal_description block
_exptl_crystal_F_000 1380
_exptl_crystal_size_max 0.22
_exptl_crystal_size_mid 0.14
_exptl_crystal_size_min 0.10
_refine_diff_density_max 1.161
_refine_diff_density_min -0.501
_refine_diff_density_rms 0.088
_refine_ls_extinction_method none
_refine_ls_goodness_of_fit_ref 1.025
_refine_ls_hydrogen_treatment mixed
_refine_ls_matrix_type full
_refine_ls_number_parameters 414
_refine_ls_number_reflns 7708
_refine_ls_number_restraints 289
_refine_ls_restrained_S_all 1.028
_refine_ls_R_factor_all 0.0840
_refine_ls_R_factor_gt 0.0545
_refine_ls_shift/su_max 0.000
_refine_ls_shift/su_mean 0.000
_refine_ls_structure_factor_coef Fsqd
_refine_ls_weighting_details 'calc w=1/[\s^2^(Fo^2^)+(0.1133P)^2^+1.9928P] where P=(Fo^2^+2Fc^2^)/3'
_refine_ls_weighting_scheme calc
_refine_ls_wR_factor_gt 0.1689
_refine_ls_wR_factor_ref 0.1937
_reflns_number_gt 5220
_reflns_number_total 7708
_reflns_threshold_expression >2sigma(I)
_cod_data_source_file c5nj00173k1.cif
_cod_data_source_block netty
_cod_depositor_comments
;
The following automatic conversions were performed:

'_symmetry_cell_setting' value 'Monoclinic' changed to 'monoclinic'
according to
/usr/data/users/saulius/crontab/automatic-downloads/rss-feeds/RSC/lib/dictionaries/cif_core.dic
dictionary named 'cif_core.dic' version 2.4.2 from 2011-04-26.

Automatic conversion script
Id: cif_fix_values 3105 2015-03-04 15:46:00Z robertas 
;
_cod_original_sg_symbol_H-M P2(1)/c
_cod_database_code 7054771

loop_
_symmetry_equiv_pos_as_xyz
'x, y, z'
'-x, y+1/2, -z+1/2'
'-x, -y, -z'
'x, -y-1/2, z-1/2'

loop_
_atom_site_label
_atom_site_type_symbol
_atom_site_fract_x
_atom_site_fract_y
_atom_site_fract_z
_atom_site_U_iso_or_equiv
_atom_site_adp_type
_atom_site_occupancy
_atom_site_symmetry_multiplicity
_atom_site_calc_flag
_atom_site_refinement_flags
Zn Zn -0.09574(3) -0.25201(2) -0.66195(2) 0.03934(14) Uani 1 1 d U
O1 O -0.1156(2) -0.38552(16) -0.67909(17) 0.0555(6) Uani 1 1 d U
O2 O -0.0424(3) -0.73147(18) -0.83074(18) 0.0567(7) Uani 1 1 d U
O3 O -0.2771(3) -0.42203(19) -0.67877(18) 0.0624(7) Uani 1 1 d U
O4 O 0.0350(3) -0.5897(2) -0.7898(2) 0.0819(10) Uani 1 1 d U
O5 O -0.5491(3) -0.68302(19) -0.86505(18) 0.0630(7) Uani 1 1 d U
H5A H -0.6080 -0.7196 -0.8875 0.094 Uiso 1 1 d R
O6 O -0.4691(3) -0.7869(2) -0.9010(2) 0.0831(10) Uani 1 1 d U
N1 N -0.1800(2) -0.14836(17) -0.64174(15) 0.0368(5) Uani 1 1 d U
N2 N -0.2691(3) -0.2110(2) -0.78176(16) 0.0442(6) Uani 1 1 d U
N3 N 0.0023(3) -0.24555(18) -0.52975(18) 0.0437(6) Uani 1 1 d U
N4 N -0.3266(3) -0.02561(18) -0.69354(16) 0.0427(6) Uani 1 1 d U
N5 N -0.1751(2) -0.04701(18) -0.54947(15) 0.0409(6) Uani 1 1 d U
N6 N -0.3250(3) 0.06823(19) -0.60163(17) 0.0479(7) Uani 1 1 d U
N7 N -0.3260(2) -0.13316(18) -0.77812(15) 0.0401(6) Uani 1 1 d U
N8 N -0.0350(2) -0.17126(18) -0.50620(16) 0.0395(6) Uani 1 1 d U
C1 C -0.4588(4) -0.7163(3) -0.8668(2) 0.0509(8) Uani 1 1 d U
C2 C -0.3436(3) -0.6575(2) -0.82281(19) 0.0409(7) Uani 1 1 d U
C3 C -0.2489(3) -0.6835(2) -0.8295(2) 0.0434(7) Uani 1 1 d U
H3 H -0.2577 -0.7371 -0.8576 0.052 Uiso 1 1 calc R
C4 C -0.1421(3) -0.6294(2) -0.7942(2) 0.0418(7) Uani 1 1 d U
C5 C -0.1290(3) -0.5502(2) -0.7514(2) 0.0413(7) Uani 1 1 d U
H5 H -0.0582 -0.5131 -0.7288 0.050 Uiso 1 1 calc R
C6 C -0.3287(3) -0.5797(2) -0.77794(19) 0.0393(7) Uani 1 1 d U
H6 H -0.3904 -0.5638 -0.7719 0.047 Uiso 1 1 calc R
C7 C -0.2208(3) -0.5256(2) -0.74191(19) 0.0378(6) Uani 1 1 d U
C8 C -0.2051(3) -0.4381(2) -0.69563(19) 0.0409(7) Uani 1 1 d U
C9 C -0.3334(4) -0.2311(3) -0.8593(2) 0.0522(9) Uani 1 1 d U
C10 C -0.4309(4) -0.1671(3) -0.9055(2) 0.0626(10) Uani 1 1 d U
H10 H -0.4885 -0.1667 -0.9614 0.075 Uiso 1 1 calc R
C11 C -0.4263(3) -0.1056(3) -0.8537(2) 0.0499(8) Uani 1 1 d U
C12 C -0.2973(5) -0.3115(3) -0.8868(3) 0.0759(13) Uani 1 1 d U
H12A H -0.3370 -0.3669 -0.8862 0.114 Uiso 1 1 calc R
H12B H -0.2080 -0.3193 -0.8513 0.114 Uiso 1 1 calc R
H12C H -0.3236 -0.3002 -0.9407 0.114 Uiso 1 1 calc R
C13 C -0.5077(4) -0.0243(3) -0.8701(3) 0.0746(13) Uani 1 1 d U
H13A H -0.4573 0.0308 -0.8477 0.112 Uiso 1 1 calc R
H13B H -0.5499 -0.0346 -0.8459 0.112 Uiso 1 1 calc R
H13C H -0.5686 -0.0168 -0.9274 0.112 Uiso 1 1 calc R
C14 C 0.0806(3) -0.2931(3) -0.4634(2) 0.0530(9) Uani 1 1 d U
C15 C 0.0962(4) -0.2509(3) -0.3968(2) 0.0583(10) Uani 1 1 d U
H15 H 0.1475 -0.2718 -0.3436 0.070 Uiso 1 1 calc R
C16 C 0.0223(3) -0.1735(2) -0.4243(2) 0.0453(8) Uani 1 1 d U
C17 C 0.1388(5) -0.3812(3) -0.4659(3) 0.0815(13) Uani 1 1 d U
H17A H 0.2095 -0.3662 -0.4656 0.122 Uiso 1 1 calc R
H17B H 0.0783 -0.4152 -0.5142 0.122 Uiso 1 1 calc R
H17C H 0.1661 -0.4187 -0.4196 0.122 Uiso 1 1 calc R
C18 C 0.0035(4) -0.1044(3) -0.3800(2) 0.0672(11) Uani 1 1 d U
H18A H 0.0557 -0.1197 -0.3235 0.101 Uiso 1 1 calc R
H18B H -0.0827 -0.1047 -0.4000 0.101 Uiso 1 1 calc R
H18C H 0.0253 -0.0437 -0.3874 0.101 Uiso 1 1 calc R
C19 C -0.1348(3) -0.1180(2) -0.56764(18) 0.0350(6) Uani 1 1 d U
C20 C -0.2765(3) -0.0986(2) -0.70126(18) 0.0353(6) Uani 1 1 d U
C21 C -0.2750(3) -0.0023(2) -0.61569(19) 0.0407(7) Uani 1 1 d U
C22 C -0.4412(4) 0.1136(3) -0.6681(2) 0.0574(9) Uani 1 1 d U
H22A H -0.4991 0.1177 -0.6543 0.069 Uiso 1 1 calc R
H22B H -0.4800 0.0759 -0.7165 0.069 Uiso 1 1 calc R
C23 C -0.4173(6) 0.2090(4) -0.6850(4) 0.0976(17) Uani 1 1 d U
H23A H -0.3674 0.2046 -0.7043 0.146 Uiso 1 1 calc R
H23B H -0.3736 0.2452 -0.6362 0.146 Uiso 1 1 calc R
H23C H -0.4957 0.2384 -0.7252 0.146 Uiso 1 1 calc R
C24 C -0.2837(4) 0.0884(3) -0.5194(2) 0.0573(9) Uani 1 1 d U
H24A H -0.3002 0.1532 -0.5159 0.069 Uiso 1 1 calc R
H24B H -0.1940 0.0782 -0.4817 0.069 Uiso 1 1 calc R
C25 C -0.3499(5) 0.0277(4) -0.4968(3) 0.0811(14) Uani 1 1 d U
H25A H -0.3446 -0.0361 -0.5084 0.122 Uiso 1 1 calc R
H25B H -0.4363 0.0459 -0.5274 0.122 Uiso 1 1 calc R
H25C H -0.3113 0.0345 -0.4402 0.122 Uiso 1 1 calc R
C26 C -0.0400(4) -0.6507(2) -0.8043(2) 0.0486(8) Uani 1 1 d U
O7 O -0.2669(3) -0.3031(2) -0.5745(2) 0.0701(8) Uani 1 1 d U
H7 H -0.2661 -0.3331 -0.6079 0.105 Uiso 1 1 d R
C27 C -0.2270(5) -0.3599(3) -0.5078(3) 0.0767(13) Uani 1 1 d U
H27A H -0.1652 -0.3273 -0.4589 0.115 Uiso 1 1 calc R
H27B H -0.1911 -0.4160 -0.5110 0.115 Uiso 1 1 calc R
H27C H -0.2972 -0.3750 -0.5078 0.115 Uiso 1 1 calc R
O8 O 0.2401(8) -0.1225(6) -0.0753(5) 0.112(3) Uani 0.50 1 d PDU
H8 H 0.1941 -0.1668 -0.1008 0.169 Uiso 0.50 1 d PR
C28 C 0.2269(8) -0.0548(5) -0.1298(5) 0.065(2) Uani 0.50 1 d PDU
H28A H 0.3071 -0.0432 -0.1185 0.098 Uiso 0.50 1 calc PR
H28B H 0.1953 0.0020 -0.1237 0.098 Uiso 0.50 1 calc PR
H28C H 0.1696 -0.0771 -0.1842 0.098 Uiso 0.50 1 calc PR

loop_
_atom_site_aniso_label
_atom_site_aniso_U_11
_atom_site_aniso_U_22
_atom_site_aniso_U_33
_atom_site_aniso_U_23
_atom_site_aniso_U_13
_atom_site_aniso_U_12
Zn 0.0405(2) 0.0342(2) 0.0495(3) -0.00288(15) 0.03015(19) 0.00023(14)
O1 0.0558(14) 0.0344(12) 0.0768(17) -0.0094(11) 0.0398(13) -0.0050(11)
O2 0.0551(15) 0.0522(14) 0.0752(18) -0.0118(12) 0.0456(14) 0.0003(11)
O3 0.0575(15) 0.0640(17) 0.0764(18) -0.0224(14) 0.0458(15) -0.0038(13)
O4 0.091(2) 0.0560(17) 0.147(3) -0.0108(18) 0.097(2) -0.0091(15)
O5 0.0574(15) 0.0587(16) 0.0790(19) -0.0124(14) 0.0441(15) -0.0144(13)
O6 0.073(2) 0.0702(19) 0.104(3) -0.0427(19) 0.0512(19) -0.0258(17)
N1 0.0369(13) 0.0364(13) 0.0370(13) 0.0009(10) 0.0219(11) 0.0032(10)
N2 0.0490(16) 0.0406(14) 0.0441(15) -0.0056(12) 0.0283(13) 0.0008(12)
N3 0.0414(14) 0.0420(15) 0.0461(16) 0.0012(11) 0.0253(13) 0.0072(11)
N4 0.0427(14) 0.0381(14) 0.0413(14) 0.0001(11) 0.0218(12) 0.0048(11)
N5 0.0419(14) 0.0375(13) 0.0390(14) -0.0023(11) 0.0218(12) 0.0039(11)
N6 0.0516(16) 0.0391(14) 0.0480(16) -0.0037(12) 0.0270(14) 0.0078(12)
N7 0.0416(14) 0.0401(14) 0.0375(14) -0.0026(11) 0.0230(12) 0.0018(11)
N8 0.0386(13) 0.0391(14) 0.0384(14) 0.0007(11) 0.0217(12) 0.0032(11)
C1 0.0483(19) 0.053(2) 0.0483(19) -0.0016(17) 0.0273(17) -0.0040(17)
C2 0.0454(17) 0.0344(15) 0.0399(16) 0.0019(13) 0.0239(14) 0.0000(13)
C3 0.0546(19) 0.0357(15) 0.0425(17) -0.0010(13) 0.0303(15) 0.0043(14)
C4 0.0476(17) 0.0376(15) 0.0469(17) 0.0084(13) 0.0318(15) 0.0095(13)
C5 0.0384(16) 0.0376(15) 0.0485(18) 0.0012(13) 0.0263(14) 0.0024(13)
C6 0.0390(16) 0.0388(15) 0.0425(16) 0.0033(13) 0.0255(14) 0.0036(13)
C7 0.0398(16) 0.0331(14) 0.0424(16) 0.0019(12) 0.0256(14) 0.0037(12)
C8 0.0368(15) 0.0373(16) 0.0430(17) -0.0007(13) 0.0207(14) 0.0033(13)
C9 0.062(2) 0.0509(19) 0.0476(19) -0.0063(15) 0.0347(18) -0.0020(17)
C10 0.070(2) 0.066(2) 0.0394(19) -0.0039(17) 0.0258(18) 0.003(2)
C11 0.0474(18) 0.053(2) 0.0379(17) 0.0016(15) 0.0193(15) 0.0023(15)
C12 0.104(3) 0.066(3) 0.068(3) -0.014(2) 0.056(3) 0.008(2)
C13 0.066(2) 0.080(3) 0.048(2) 0.005(2) 0.0179(19) 0.026(2)
C14 0.0477(19) 0.0484(19) 0.051(2) 0.0067(16) 0.0233(16) 0.0106(16)
C15 0.053(2) 0.064(2) 0.0418(19) 0.0115(16) 0.0196(17) 0.0148(17)
C16 0.0403(16) 0.0515(19) 0.0361(16) -0.0002(14) 0.0186(14) -0.0004(14)
C17 0.0812(16) 0.0785(16) 0.0808(16) -0.0019(9) 0.0463(11) 0.0066(9)
C18 0.071(3) 0.078(3) 0.043(2) -0.0052(19) 0.0291(19) 0.009(2)
C19 0.0328(14) 0.0352(14) 0.0380(15) -0.0002(12) 0.0218(12) -0.0017(12)
C20 0.0355(14) 0.0345(14) 0.0376(15) 0.0003(12) 0.0227(13) -0.0014(12)
C21 0.0418(16) 0.0364(15) 0.0424(17) 0.0000(13) 0.0244(14) 0.0025(13)
C22 0.052(2) 0.051(2) 0.062(2) -0.0010(17) 0.0304(18) 0.0129(17)
C23 0.0967(19) 0.0958(19) 0.0980(19) 0.0036(10) 0.0569(12) -0.0003(10)
C24 0.063(2) 0.050(2) 0.053(2) -0.0130(16) 0.0322(18) 0.0057(17)
C25 0.102(4) 0.086(3) 0.071(3) -0.013(2) 0.060(3) -0.010(3)
C26 0.057(2) 0.0427(17) 0.055(2) 0.0054(15) 0.0383(17) 0.0054(16)
O7 0.0683(18) 0.0676(18) 0.087(2) -0.0083(16) 0.0533(17) 0.0067(15)
C27 0.077(3) 0.074(3) 0.088(3) -0.010(2) 0.055(3) -0.008(2)
O8 0.113(3) 0.113(3) 0.112(3) -0.0036(10) 0.0672(17) 0.0010(10)
C28 0.059(4) 0.055(4) 0.075(5) -0.009(4) 0.036(4) 0.002(3)

loop_
_atom_type_symbol
_atom_type_description
_atom_type_scat_dispersion_real
_atom_type_scat_dispersion_imag
_atom_type_scat_source
C C 0.0033 0.0016 'International Tables Vol C Tables 4.2.6.8 and 6.1.1.4'
H H 0.0000 0.0000 'International Tables Vol C Tables 4.2.6.8 and 6.1.1.4'
N N 0.0061 0.0033 'International Tables Vol C Tables 4.2.6.8 and 6.1.1.4'
O O 0.0106 0.0060 'International Tables Vol C Tables 4.2.6.8 and 6.1.1.4'
Zn Zn 0.2839 1.4301 'International Tables Vol C Tables 4.2.6.8 and 6.1.1.4'

loop_
_geom_angle_atom_site_label_1
_geom_angle_atom_site_label_2
_geom_angle_atom_site_label_3
_geom_angle
_geom_angle_site_symmetry_1
_geom_angle_site_symmetry_3
O1 Zn O2 99.60(11) . 2_553
O1 Zn N1 136.35(11) . .
O2 Zn N1 124.05(11) 2_553 .
O1 Zn N3 100.49(11) . .
O2 Zn N3 101.53(12) 2_553 .
N1 Zn N3 73.15(10) . .
O1 Zn N2 96.95(11) . .
O2 Zn N2 105.80(11) 2_553 .
N1 Zn N2 72.82(10) . .
N3 Zn N2 144.43(10) . .
C8 O1 Zn 129.7(2) . .
C26 O2 Zn 112.8(2) . 2_543
C1 O5 H5A 109.5 . .
C20 N1 C19 113.9(3) . .
C20 N1 Zn 122.9(2) . .
C19 N1 Zn 122.8(2) . .
C9 N2 N7 105.3(3) . .
C9 N2 Zn 141.2(3) . .
N7 N2 Zn 113.10(18) . .
C14 N3 N8 105.2(3) . .
C14 N3 Zn 141.3(2) . .
N8 N3 Zn 113.26(19) . .
C20 N4 C21 114.2(3) . .
C19 N5 C21 113.5(3) . .
C21 N6 C24 120.7(3) . .
C21 N6 C22 121.0(3) . .
C24 N6 C22 116.8(3) . .
C11 N7 N2 111.4(3) . .
C11 N7 C20 131.9(3) . .
N2 N7 C20 116.7(2) . .
C16 N8 N3 111.2(3) . .
C16 N8 C19 131.1(3) . .
N3 N8 C19 116.8(3) . .
O6 C1 O5 122.7(4) . .
O6 C1 C2 123.6(4) . .
O5 C1 C2 113.7(3) . .
C6 C2 C3 120.2(3) . .
C6 C2 C1 123.2(3) . .
C3 C2 C1 116.7(3) . .
C4 C3 C2 120.1(3) . .
C4 C3 H3 120.0 . .
C2 C3 H3 120.0 . .
C5 C4 C3 119.6(3) . .
C5 C4 C26 118.0(3) . .
C3 C4 C26 122.3(3) . .
C4 C5 C7 120.7(3) . .
C4 C5 H5 119.6 . .
C7 C5 H5 119.6 . .
C2 C6 C7 119.7(3) . .
C2 C6 H6 120.1 . .
C7 C6 H6 120.1 . .
C5 C7 C6 119.6(3) . .
C5 C7 C8 119.8(3) . .
C6 C7 C8 120.6(3) . .
O3 C8 O1 125.4(3) . .
O3 C8 C7 120.0(3) . .
O1 C8 C7 114.5(3) . .
N2 C9 C10 110.4(3) . .
N2 C9 C12 120.6(4) . .
C10 C9 C12 129.0(4) . .
C11 C10 C9 107.6(3) . .
C11 C10 H10 126.2 . .
C9 C10 H10 126.2 . .
C10 C11 N7 105.2(3) . .
C10 C11 C13 130.2(3) . .
N7 C11 C13 124.6(3) . .
C9 C12 H12A 109.5 . .
C9 C12 H12B 109.5 . .
H12A C12 H12B 109.5 . .
C9 C12 H12C 109.5 . .
H12A C12 H12C 109.5 . .
H12B C12 H12C 109.5 . .
C11 C13 H13A 109.5 . .
C11 C13 H13B 109.5 . .
H13A C13 H13B 109.5 . .
C11 C13 H13C 109.5 . .
H13A C13 H13C 109.5 . .
H13B C13 H13C 109.5 . .
N3 C14 C15 111.1(3) . .
N3 C14 C17 120.5(4) . .
C15 C14 C17 128.5(4) . .
C16 C15 C14 107.2(3) . .
C16 C15 H15 126.4 . .
C14 C15 H15 126.4 . .
C15 C16 N8 105.3(3) . .
C15 C16 C18 129.8(3) . .
N8 C16 C18 125.0(3) . .
C14 C17 H17A 109.5 . .
C14 C17 H17B 109.5 . .
H17A C17 H17B 109.5 . .
C14 C17 H17C 109.5 . .
H17A C17 H17C 109.5 . .
H17B C17 H17C 109.5 . .
C16 C18 H18A 109.5 . .
C16 C18 H18B 109.5 . .
H18A C18 H18B 109.5 . .
C16 C18 H18C 109.5 . .
H18A C18 H18C 109.5 . .
H18B C18 H18C 109.5 . .
N5 C19 N1 126.9(3) . .
N5 C19 N8 119.9(3) . .
N1 C19 N8 113.2(3) . .
N4 C20 N1 126.8(3) . .
N4 C20 N7 119.8(3) . .
N1 C20 N7 113.4(3) . .
N6 C21 N4 118.6(3) . .
N6 C21 N5 116.8(3) . .
N4 C21 N5 124.6(3) . .
N6 C22 C23 111.9(4) . .
N6 C22 H22A 109.2 . .
C23 C22 H22A 109.2 . .
N6 C22 H22B 109.2 . .
C23 C22 H22B 109.2 . .
H22A C22 H22B 107.9 . .
C22 C23 H23A 109.5 . .
C22 C23 H23B 109.5 . .
H23A C23 H23B 109.5 . .
C22 C23 H23C 109.5 . .
H23A C23 H23C 109.5 . .
H23B C23 H23C 109.5 . .
N6 C24 C25 111.2(3) . .
N6 C24 H24A 109.4 . .
C25 C24 H24A 109.4 . .
N6 C24 H24B 109.4 . .
C25 C24 H24B 109.4 . .
H24A C24 H24B 108.0 . .
C24 C25 H25A 109.5 . .
C24 C25 H25B 109.5 . .
H25A C25 H25B 109.5 . .
C24 C25 H25C 109.5 . .
H25A C25 H25C 109.5 . .
H25B C25 H25C 109.5 . .
O4 C26 O2 124.3(3) . .
O4 C26 C4 119.1(3) . .
O2 C26 C4 116.5(3) . .
C27 O7 H7 109.5 . .
O7 C27 H27A 109.5 . .
O7 C27 H27B 109.5 . .
H27A C27 H27B 109.5 . .
O7 C27 H27C 109.5 . .
H27A C27 H27C 109.5 . .
H27B C27 H27C 109.5 . .
C28 O8 H8 109.4 . .
O8 C28 H28A 109.5 . .
O8 C28 H28B 109.5 . .
H28A C28 H28B 109.5 . .
O8 C28 H28C 109.5 . .
H28A C28 H28C 109.5 . .
H28B C28 H28C 109.5 . .

loop_
_geom_bond_atom_site_label_1
_geom_bond_atom_site_label_2
_geom_bond_distance
_geom_bond_site_symmetry_2
Zn O1 1.940(2) .
Zn O2 1.954(3) 2_553
Zn N1 2.052(2) .
Zn N3 2.215(3) .
Zn N2 2.229(3) .
O1 C8 1.273(4) .
O2 C26 1.275(4) .
O2 Zn 1.954(3) 2_543
O3 C8 1.221(4) .
O4 C26 1.224(4) .
O5 C1 1.314(5) .
O5 H5A 0.8199 .
O6 C1 1.196(5) .
N1 C20 1.336(4) .
N1 C19 1.339(4) .
N2 C9 1.320(5) .
N2 N7 1.378(4) .
N3 C14 1.312(5) .
N3 N8 1.382(4) .
N4 C20 1.302(4) .
N4 C21 1.360(4) .
N5 C19 1.307(4) .
N5 C21 1.371(4) .
N6 C21 1.336(4) .
N6 C24 1.466(5) .
N6 C22 1.471(5) .
N7 C11 1.372(4) .
N7 C20 1.396(4) .
N8 C16 1.378(4) .
N8 C19 1.395(4) .
C1 C2 1.492(5) .
C2 C6 1.388(4) .
C2 C3 1.397(5) .
C3 C4 1.385(5) .
C3 H3 0.9300 .
C4 C5 1.385(5) .
C4 C26 1.524(5) .
C5 C7 1.393(4) .
C5 H5 0.9300 .
C6 C7 1.394(4) .
C6 H6 0.9300 .
C7 C8 1.517(4) .
C9 C10 1.400(6) .
C9 C12 1.488(5) .
C10 C11 1.360(5) .
C10 H10 0.9300 .
C11 C13 1.488(5) .
C12 H12A 0.9600 .
C12 H12B 0.9600 .
C12 H12C 0.9600 .
C13 H13A 0.9600 .
C13 H13B 0.9600 .
C13 H13C 0.9600 .
C14 C15 1.400(6) .
C14 C17 1.502(6) .
C15 C16 1.364(5) .
C15 H15 0.9300 .
C16 C18 1.469(5) .
C17 H17A 0.9600 .
C17 H17B 0.9600 .
C17 H17C 0.9600 .
C18 H18A 0.9600 .
C18 H18B 0.9600 .
C18 H18C 0.9600 .
C22 C23 1.493(7) .
C22 H22A 0.9700 .
C22 H22B 0.9700 .
C23 H23A 0.9600 .
C23 H23B 0.9600 .
C23 H23C 0.9600 .
C24 C25 1.499(6) .
C24 H24A 0.9700 .
C24 H24B 0.9700 .
C25 H25A 0.9600 .
C25 H25B 0.9600 .
C25 H25C 0.9600 .
O7 C27 1.403(6) .
O7 H7 0.8200 .
C27 H27A 0.9600 .
C27 H27B 0.9600 .
C27 H27C 0.9600 .
O8 C28 1.417(2) .
O8 H8 0.8200 .
C28 H28A 0.9600 .
C28 H28B 0.9600 .
C28 H28C 0.9600 .

loop_
_geom_hbond_atom_site_label_D
_geom_hbond_atom_site_label_H
_geom_hbond_atom_site_label_A
_geom_hbond_distance_DH
_geom_hbond_distance_HA
_geom_hbond_distance_DA
_geom_hbond_angle_DHA
_geom_hbond_site_symmetry_A
O5 H5A O7 0.82 1.81 2.623(4) 173.5 2_443
O8 H8 O2 0.82 2.19 2.998(9) 168.2 3_544
C17 H17A O8 0.96 2.54 3.248(10) 131.1 4
O7 H7 O3 0.82 1.88 2.688(4) 168.1 .

loop_
_geom_torsion_atom_site_label_1
_geom_torsion_atom_site_label_2
_geom_torsion_atom_site_label_3
_geom_torsion_atom_site_label_4
_geom_torsion
_geom_torsion_site_symmetry_1
O2 Zn O1 C8 -165.7(3) 2_553
N1 Zn O1 C8 14.0(4) .
N3 Zn O1 C8 90.5(3) .
N2 Zn O1 C8 -58.3(3) .
O1 Zn N1 C20 -91.7(3) .
O2 Zn N1 C20 88.0(3) 2_553
N3 Zn N1 C20 -179.3(3) .
N2 Zn N1 C20 -9.8(2) .
O1 Zn N1 C19 95.7(3) .
O2 Zn N1 C19 -84.6(3) 2_553
N3 Zn N1 C19 8.1(2) .
N2 Zn N1 C19 177.7(3) .
O1 Zn N2 C9 -43.6(4) .
O2 Zn N2 C9 58.5(4) 2_553
N1 Zn N2 C9 179.9(4) .
N3 Zn N2 C9 -162.7(4) .
O1 Zn N2 N7 144.8(2) .
O2 Zn N2 N7 -113.1(2) 2_553
N1 Zn N2 N7 8.3(2) .
N3 Zn N2 N7 25.7(3) .
O1 Zn N3 C14 30.6(4) .
O2 Zn N3 C14 -71.6(4) 2_553
N1 Zn N3 C14 166.0(4) .
N2 Zn N3 C14 148.7(4) .
O1 Zn N3 N8 -142.6(2) .
O2 Zn N3 N8 115.2(2) 2_553
N1 Zn N3 N8 -7.1(2) .
N2 Zn N3 N8 -24.5(3) .
C9 N2 N7 C11 0.4(4) .
Zn N2 N7 C11 175.0(2) .
C9 N2 N7 C20 178.6(3) .
Zn N2 N7 C20 -6.8(3) .
C14 N3 N8 C16 0.6(4) .
Zn N3 N8 C16 176.1(2) .
C14 N3 N8 C19 -169.5(3) .
Zn N3 N8 C19 6.0(3) .
O6 C1 C2 C6 -174.8(4) .
O5 C1 C2 C6 5.8(5) .
O6 C1 C2 C3 6.1(6) .
O5 C1 C2 C3 -173.4(3) .
C6 C2 C3 C4 -2.8(5) .
C1 C2 C3 C4 176.4(3) .
C2 C3 C4 C5 0.9(5) .
C2 C3 C4 C26 -175.8(3) .
C3 C4 C5 C7 1.5(5) .
C26 C4 C5 C7 178.3(3) .
C3 C2 C6 C7 2.3(5) .
C1 C2 C6 C7 -176.8(3) .
C4 C5 C7 C6 -2.0(5) .
C4 C5 C7 C8 -179.3(3) .
C2 C6 C7 C5 0.1(5) .
C2 C6 C7 C8 177.4(3) .
Zn O1 C8 O3 -25.7(5) .
Zn O1 C8 C7 152.8(2) .
C5 C7 C8 O3 -171.2(3) .
C6 C7 C8 O3 11.4(5) .
C5 C7 C8 O1 10.2(4) .
C6 C7 C8 O1 -167.1(3) .
N7 N2 C9 C10 -0.1(4) .
Zn N2 C9 C10 -172.1(3) .
N7 N2 C9 C12 179.1(4) .
Zn N2 C9 C12 7.1(7) .
N2 C9 C10 C11 -0.3(5) .
C12 C9 C10 C11 -179.4(4) .
C9 C10 C11 N7 0.6(5) .
C9 C10 C11 C13 -179.6(4) .
N2 N7 C11 C10 -0.7(4) .
C20 N7 C11 C10 -178.5(3) .
N2 N7 C11 C13 179.5(4) .
C20 N7 C11 C13 1.7(6) .
N8 N3 C14 C15 -0.6(4) .
Zn N3 C14 C15 -174.1(3) .
N8 N3 C14 C17 178.5(4) .
Zn N3 C14 C17 5.1(7) .
N3 C14 C15 C16 0.5(5) .
C17 C14 C15 C16 -178.6(4) .
C14 C15 C16 N8 -0.1(4) .
C14 C15 C16 C18 179.9(4) .
N3 N8 C16 C15 -0.3(4) .
C19 N8 C16 C15 168.0(3) .
N3 N8 C16 C18 179.7(3) .
C19 N8 C16 C18 -12.1(6) .
C21 N5 C19 N1 0.7(5) .
C21 N5 C19 N8 -178.8(3) .
C20 N1 C19 N5 -0.1(4) .
Zn N1 C19 N5 173.1(2) .
C20 N1 C19 N8 179.3(3) .
Zn N1 C19 N8 -7.5(4) .
C16 N8 C19 N5 12.0(5) .
N3 N8 C19 N5 179.7(3) .
C16 N8 C19 N1 -167.5(3) .
N3 N8 C19 N1 0.2(4) .
C21 N4 C20 N1 -2.4(5) .
C21 N4 C20 N7 176.2(3) .
C19 N1 C20 N4 1.1(4) .
Zn N1 C20 N4 -172.1(2) .
C19 N1 C20 N7 -177.6(3) .
Zn N1 C20 N7 9.2(4) .
C11 N7 C20 N4 -1.7(5) .
N2 N7 C20 N4 -179.4(3) .
C11 N7 C20 N1 177.1(3) .
N2 N7 C20 N1 -0.7(4) .
C24 N6 C21 N4 172.0(3) .
C22 N6 C21 N4 6.3(5) .
C24 N6 C21 N5 -7.1(5) .
C22 N6 C21 N5 -172.8(3) .
C20 N4 C21 N6 -176.0(3) .
C20 N4 C21 N5 3.0(5) .
C19 N5 C21 N6 176.8(3) .
C19 N5 C21 N4 -2.2(5) .
C21 N6 C22 C23 -108.3(4) .
C24 N6 C22 C23 85.5(5) .
C21 N6 C24 C25 -83.2(4) .
C22 N6 C24 C25 83.0(4) .
Zn O2 C26 O4 4.6(5) 2_543
Zn O2 C26 C4 -178.3(2) 2_543
C5 C4 C26 O4 -14.9(5) .
C3 C4 C26 O4 161.8(4) .
C5 C4 C26 O2 167.8(3) .
C3 C4 C26 O2 -15.5(5) .
